data_7159408
loop_
_publ_author_name
'Hsueh, Jen-Chun'
'Szu, Fu-En'
'Yu, Yin-Yin'
'Leung, Man-Kit'

_publ_section_title
;
 <i>ortho</i>-Lithiation driven one-pot synthesis of quinazolines
 <i>via</i> [2 + 2 + 2] cascade annulation of halofluorobenzenes with
 nitriles.
;
_journal_issue 25
_journal_name_full 'Organic &amp; biomolecular chemistry'
_journal_page_first 5297
_journal_page_last 5304
_journal_paper_doi 10.1039/d3ob00741c
_journal_volume 21
_journal_year 2023
_chemical_formula_sum 'C56 H35 N5'
_chemical_formula_weight 777.89
_chemical_name_systematic 9'-(2,4-diphenylquinazolin-5-yl)-9'H-9,3':6',9''-tercarbazole
_space_group_crystal_system monoclinic
_space_group_IT_number 14
_space_group_name_Hall '-P 2yn'
_space_group_name_H-M_alt 'P 1 21/n 1'
_atom_sites_solution_hydrogens geom
_audit_creation_method SHELXL-2018/3
_audit_update_record
;
2023-03-22 deposited with the CCDC.	2023-06-12 downloaded from the CCDC.
;
_cell_angle_alpha 90
_cell_angle_beta 93.8572(13)
_cell_angle_gamma 90
_cell_formula_units_Z 4
_cell_length_a 13.4479(4)
_cell_length_b 14.7090(4)
_cell_length_c 23.9088(7)
_cell_measurement_reflns_used 9396
_cell_measurement_temperature 100(2)
_cell_measurement_theta_max 78.37
_cell_measurement_theta_min 3.53
_cell_volume 4718.6(2)
_computing_cell_refinement 'SAINT V8.40B (Bruker AXS LLC, 2019)'
_computing_data_collection 'Bruker APEX4'
_computing_data_reduction 'SAINT V8.40B (Bruker AXS LLC, 2019)'
_computing_molecular_graphics 'Bruker SHELXTL'
_computing_publication_material 'Bruker SHELXTL'
_computing_structure_refinement 'SHELXL-2018/3 (Sheldrick, 2018)'
_computing_structure_solution 'SHELXT 2018/2 (Sheldrick, 2018)'
_diffrn_ambient_temperature 100(2)
_diffrn_measured_fraction_theta_full 0.997
_diffrn_measured_fraction_theta_max 0.971
_diffrn_measurement_device_type 'Bruker AXS D8 VENTURE, PhotonIII_C28'
_diffrn_measurement_method '\w and \f scans'
_diffrn_radiation_type CuK\a
_diffrn_radiation_wavelength 1.54178
_diffrn_reflns_av_R_equivalents 0.0389
_diffrn_reflns_av_unetI/netI 0.0205
_diffrn_reflns_Laue_measured_fraction_full 0.997
_diffrn_reflns_Laue_measured_fraction_max 0.971
_diffrn_reflns_limit_h_max 17
_diffrn_reflns_limit_h_min -17
_diffrn_reflns_limit_k_max 18
_diffrn_reflns_limit_k_min -18
_diffrn_reflns_limit_l_max 29
_diffrn_reflns_limit_l_min -30
_diffrn_reflns_number 94466
_diffrn_reflns_point_group_measured_fraction_full 0.997
_diffrn_reflns_point_group_measured_fraction_max 0.971
_diffrn_reflns_theta_full 67.679
_diffrn_reflns_theta_max 78.868
_diffrn_reflns_theta_min 3.530
_diffrn_source 'I-mu-S microfocus sealed tube'
_exptl_absorpt_coefficient_mu 0.502
_exptl_absorpt_correction_T_max 1.0000
_exptl_absorpt_correction_T_min 0.8516
_exptl_absorpt_correction_type multi-scan
_exptl_absorpt_process_details
; 
SADABS 2016/2: Krause, L., Herbst-Irmer, R., Sheldrick, G. M., Stalke, D. (2015). 
"Comparison of silver and molybdenum microfocus X-ray sources for 
single-crystal structure determination" 
J. Appl. Cryst. 48, 3-10. 
doi:10.1107/S1600576714022985 
;
_exptl_crystal_colour yellow
_exptl_crystal_density_diffrn 1.095
_exptl_crystal_description plate
_exptl_crystal_F_000 1624
_exptl_crystal_size_max 0.250
_exptl_crystal_size_mid 0.100
_exptl_crystal_size_min 0.050
_refine_diff_density_max 0.491
_refine_diff_density_min -0.446
_refine_diff_density_rms 0.105
_refine_ls_extinction_method none
_refine_ls_goodness_of_fit_ref 1.054
_refine_ls_hydrogen_treatment constr
_refine_ls_matrix_type full
_refine_ls_number_parameters 550
_refine_ls_number_reflns 9891
_refine_ls_number_restraints 0
_refine_ls_restrained_S_all 1.054
_refine_ls_R_factor_all 0.0608
_refine_ls_R_factor_gt 0.0558
_refine_ls_shift/su_max 0.005
_refine_ls_shift/su_mean 0.001
_refine_ls_structure_factor_coef Fsqd
_refine_ls_weighting_details 'w=1/[\s^2^(Fo^2^)+(0.1060P)^2^+2.4445P] where P=(Fo^2^+2Fc^2^)/3'
_refine_ls_weighting_scheme calc
_refine_ls_wR_factor_gt 0.1716
_refine_ls_wR_factor_ref 0.1771
_reflns_Friedel_coverage 0.000
_reflns_number_gt 8872
_reflns_number_total 9891
_reflns_threshold_expression 'I > 2\s(I)'
_cod_data_source_file d3ob00741c2.cif
_cod_data_source_block ic21862_sq
_cod_depositor_comments
;
The following automatic conversions were performed:

data item '_exptl_absorpt_correction_type' value 'Multi-Scan' was
changed to 'multi-scan' in accordance with the
/home/data/users/saulius/crontab/automatic-downloads/rss-feeds/RSC/lib/dictionaries/cif_core.dic
dictionary named 'cif_core.dic' version 2.4.2 last updated on
2011-04-26.

Automatic conversion script
Id: cif_fix_values 8170 2020-07-09 18:12:32Z antanas 
;
_cod_original_sg_symbol_H-M 'P 21/n'
_cod_database_code 7159408
_shelx_shelxl_version_number 2018/3
_shelx_space_group_comment
; 
The symmetry employed for this shelxl refinement is uniquely defined 
by the following loop, which should always be used as a source of 
symmetry information in preference to the above space-group names. 
They are only intended as comments. 
;
_shelx_estimated_absorpt_t_min 0.885
_shelx_estimated_absorpt_t_max 0.975

loop_
_space_group_symop_operation_xyz
'x, y, z'
'-x+1/2, y+1/2, -z+1/2'
'-x, -y, -z'
'x-1/2, -y-1/2, z-1/2'

loop_
_atom_site_label
_atom_site_type_symbol
_atom_site_fract_x
_atom_site_fract_y
_atom_site_fract_z
_atom_site_U_iso_or_equiv
_atom_site_adp_type
_atom_site_occupancy
_atom_site_site_symmetry_order
_atom_site_calc_flag
_atom_site_refinement_flags_posn
_atom_site_refinement_flags_adp
_atom_site_refinement_flags_occupancy
_atom_site_disorder_assembly
_atom_site_disorder_group
N1 N 0.58835(11) 0.71805(10) 0.55425(6) 0.0317(3) Uani 1 1 d . . . . .
N2 N 0.70551(11) 0.68665(10) 0.63125(6) 0.0292(3) Uani 1 1 d . . . . .
N3 N 0.56546(10) 0.42203(9) 0.64781(6) 0.0264(3) Uani 1 1 d . . . . .
N4 N 0.93495(10) 0.25843(9) 0.68987(6) 0.0278(3) Uani 1 1 d . . . . .
N5 N 0.40005(10) 0.21914(9) 0.81437(6) 0.0284(3) Uani 1 1 d . . . . .
C1 C 0.54013(12) 0.63883(12) 0.56479(7) 0.0297(3) Uani 1 1 d . . . . .
C2 C 0.45173(13) 0.61875(13) 0.53157(8) 0.0341(4) Uani 1 1 d . . . . .
H2A H 0.425805 0.661276 0.504459 0.041 Uiso 1 1 calc R U . . .
C3 C 0.40391(13) 0.53826(13) 0.53857(8) 0.0347(4) Uani 1 1 d . . . . .
H3A H 0.343580 0.525638 0.516990 0.042 Uiso 1 1 calc R U . . .
C4 C 0.44312(13) 0.47370(12) 0.57748(8) 0.0327(4) Uani 1 1 d . . . . .
H4A H 0.410732 0.416688 0.580500 0.039 Uiso 1 1 calc R U . . .
C5 C 0.52753(12) 0.49190(11) 0.61116(7) 0.0283(3) Uani 1 1 d . . . . .
C6 C 0.57609(12) 0.57783(11) 0.60794(7) 0.0276(3) Uani 1 1 d . . . . .
C7 C 0.65767(12) 0.61186(11) 0.64390(7) 0.0276(3) Uani 1 1 d . . . . .
C8 C 0.68941(12) 0.57235(11) 0.69951(7) 0.0275(3) Uani 1 1 d . . . . .
C9 C 0.61926(13) 0.55578(11) 0.73847(7) 0.0300(3) Uani 1 1 d . . . . .
H9A H 0.550383 0.564495 0.728370 0.036 Uiso 1 1 calc R U . . .
C10 C 0.64972(14) 0.52663(12) 0.79189(8) 0.0337(4) Uani 1 1 d . . . . .
H10A H 0.601620 0.515642 0.818433 0.040 Uiso 1 1 calc R U . . .
C11 C 0.74984(15) 0.51337(13) 0.80692(8) 0.0360(4) Uani 1 1 d . . . . .
H11A H 0.770271 0.492958 0.843609 0.043 Uiso 1 1 calc R U . . .
C12 C 0.82071(13) 0.52997(12) 0.76821(8) 0.0328(4) Uani 1 1 d . . . . .
H12A H 0.889447 0.520603 0.778411 0.039 Uiso 1 1 calc R U . . .
C13 C 0.79066(13) 0.56017(11) 0.71479(7) 0.0289(3) Uani 1 1 d . . . . .
H13A H 0.838928 0.572600 0.688572 0.035 Uiso 1 1 calc R U . . .
C14 C 0.66972(13) 0.73565(12) 0.58590(7) 0.0296(3) Uani 1 1 d . . . . .
C15 C 0.72549(13) 0.81944(12) 0.57366(7) 0.0315(4) Uani 1 1 d . . . . .
C16 C 0.82426(14) 0.83130(13) 0.59432(8) 0.0357(4) Uani 1 1 d . . . . .
H16A H 0.855821 0.786159 0.617734 0.043 Uiso 1 1 calc R U . . .
C17 C 0.87654(15) 0.90878(14) 0.58079(8) 0.0392(4) Uani 1 1 d . . . . .
H17A H 0.944260 0.915861 0.594091 0.047 Uiso 1 1 calc R U . . .
C18 C 0.83003(16) 0.97531(14) 0.54806(8) 0.0418(4) Uani 1 1 d . . . . .
H18A H 0.865764 1.028522 0.539157 0.050 Uiso 1 1 calc R U . . .
C19 C 0.73195(17) 0.96537(15) 0.52806(9) 0.0456(5) Uani 1 1 d . . . . .
H19A H 0.700347 1.011947 0.505818 0.055 Uiso 1 1 calc R U . . .
C20 C 0.67928(15) 0.88738(13) 0.54038(8) 0.0393(4) Uani 1 1 d . . . . .
H20A H 0.612028 0.880312 0.526208 0.047 Uiso 1 1 calc R U . . .
C21 C 0.51230(12) 0.37908(11) 0.68828(7) 0.0266(3) Uani 1 1 d . . . . .
C22 C 0.41454(12) 0.39419(12) 0.70279(8) 0.0314(4) Uani 1 1 d . . . . .
H22A H 0.374141 0.439904 0.684711 0.038 Uiso 1 1 calc R U . . .
C23 C 0.37884(12) 0.34024(12) 0.74436(8) 0.0317(4) Uani 1 1 d . . . . .
H23A H 0.312155 0.347886 0.754331 0.038 Uiso 1 1 calc R U . . .
C24 C 0.43947(12) 0.27437(11) 0.77205(7) 0.0280(3) Uani 1 1 d . . . . .
C25 C 0.53760(12) 0.26164(11) 0.75912(7) 0.0271(3) Uani 1 1 d . . . . .
H25A H 0.578900 0.218259 0.778832 0.033 Uiso 1 1 calc R U . . .
C26 C 0.57387(11) 0.31400(11) 0.71660(7) 0.0259(3) Uani 1 1 d . . . . .
C27 C 0.66947(11) 0.31897(11) 0.69255(7) 0.0251(3) Uani 1 1 d . . . . .
C28 C 0.75974(12) 0.27426(11) 0.70468(7) 0.0268(3) Uani 1 1 d . . . . .
H28A H 0.766161 0.229586 0.733396 0.032 Uiso 1 1 calc R U . . .
C29 C 0.83984(11) 0.29656(11) 0.67385(7) 0.0266(3) Uani 1 1 d . . . . .
C30 C 0.82974(12) 0.35947(11) 0.62976(7) 0.0284(3) Uani 1 1 d . . . . .
H30A H 0.885459 0.372205 0.608634 0.034 Uiso 1 1 calc R U . . .
C31 C 0.74004(12) 0.40352(11) 0.61635(7) 0.0275(3) Uani 1 1 d . . . . .
H31A H 0.732703 0.444901 0.585844 0.033 Uiso 1 1 calc R U . . .
C32 C 0.66110(11) 0.38457(11) 0.64946(7) 0.0254(3) Uani 1 1 d . . . . .
C33 C 0.36838(12) 0.24972(12) 0.86517(7) 0.0290(3) Uani 1 1 d . . . . .
C34 C 0.36254(13) 0.33837(13) 0.88501(8) 0.0352(4) Uani 1 1 d . . . . .
H34A H 0.381691 0.388707 0.863276 0.042 Uiso 1 1 calc R U . . .
C35 C 0.32781(15) 0.35020(14) 0.93754(9) 0.0420(4) Uani 1 1 d . . . . .
H35A H 0.322859 0.410059 0.952023 0.050 Uiso 1 1 calc R U . . .
C36 C 0.29967(15) 0.27678(15) 0.97010(8) 0.0410(4) Uani 1 1 d . . . . .
H36A H 0.276286 0.287403 1.006147 0.049 Uiso 1 1 calc R U . . .
C37 C 0.30568(13) 0.18840(14) 0.95011(8) 0.0366(4) Uani 1 1 d . . . . .
H37A H 0.287102 0.138435 0.972325 0.044 Uiso 1 1 calc R U . . .
C38 C 0.33947(12) 0.17415(12) 0.89683(7) 0.0301(3) Uani 1 1 d . . . . .
C39 C 0.35303(12) 0.09437(12) 0.86284(7) 0.0299(3) Uani 1 1 d . . . . .
C40 C 0.33521(14) 0.00142(12) 0.87002(8) 0.0350(4) Uani 1 1 d . . . . .
H40A H 0.310437 -0.020455 0.903791 0.042 Uiso 1 1 calc R U . . .
C41 C 0.35427(14) -0.05816(13) 0.82713(9) 0.0390(4) Uani 1 1 d . . . . .
H41A H 0.343173 -0.121409 0.831810 0.047 Uiso 1 1 calc R U . . .
C42 C 0.38960(14) -0.02635(13) 0.77709(9) 0.0375(4) Uani 1 1 d . . . . .
H42A H 0.400877 -0.068377 0.748013 0.045 Uiso 1 1 calc R U . . .
C43 C 0.40858(13) 0.06524(12) 0.76891(8) 0.0331(4) Uani 1 1 d . . . . .
H43A H 0.432914 0.086574 0.734901 0.040 Uiso 1 1 calc R U . . .
C44 C 0.39062(12) 0.12478(11) 0.81242(7) 0.0283(3) Uani 1 1 d . . . . .
C45 C 0.98189(11) 0.26582(11) 0.74340(7) 0.0270(3) Uani 1 1 d . . . . .
C46 C 0.95179(12) 0.31319(12) 0.78982(7) 0.0302(3) Uani 1 1 d . . . . .
H46A H 0.890112 0.344865 0.788409 0.036 Uiso 1 1 calc R U . . .
C47 C 1.01471(14) 0.31253(13) 0.83800(8) 0.0357(4) Uani 1 1 d . . . . .
H47A H 0.996516 0.345346 0.869976 0.043 Uiso 1 1 calc R U . . .
C48 C 1.10484(14) 0.26436(14) 0.84055(8) 0.0389(4) Uani 1 1 d . . . . .
H48A H 1.146378 0.264509 0.874304 0.047 Uiso 1 1 calc R U . . .
C49 C 1.13407(13) 0.21672(13) 0.79472(8) 0.0364(4) Uani 1 1 d . . . . .
H49A H 1.194877 0.183635 0.796881 0.044 Uiso 1 1 calc R U . . .
C50 C 1.07300(12) 0.21782(11) 0.74509(8) 0.0299(3) Uani 1 1 d . . . . .
C51 C 1.08034(12) 0.17883(11) 0.69011(8) 0.0311(4) Uani 1 1 d . . . . .
C52 C 1.15116(14) 0.12386(13) 0.66638(10) 0.0402(4) Uani 1 1 d . . . . .
H52A H 1.209715 0.105373 0.687816 0.048 Uiso 1 1 calc R U . . .
C53 C 1.13445(15) 0.09697(14) 0.61126(10) 0.0454(5) Uani 1 1 d . . . . .
H53A H 1.182073 0.059574 0.594748 0.054 Uiso 1 1 calc R U . . .
C54 C 1.04899(15) 0.12373(14) 0.57948(9) 0.0439(5) Uani 1 1 d . . . . .
H54A H 1.039469 0.104101 0.541645 0.053 Uiso 1 1 calc R U . . .
C55 C 0.97722(13) 0.17845(13) 0.60169(8) 0.0362(4) Uani 1 1 d . . . . .
H55A H 0.918923 0.196559 0.579879 0.043 Uiso 1 1 calc R U . . .
C56 C 0.99432(12) 0.20551(11) 0.65710(8) 0.0295(3) Uani 1 1 d . . . . .

loop_
_atom_site_aniso_label
_atom_site_aniso_U_11
_atom_site_aniso_U_22
_atom_site_aniso_U_33
_atom_site_aniso_U_23
_atom_site_aniso_U_13
_atom_site_aniso_U_12
N1 0.0327(7) 0.0288(7) 0.0338(7) 0.0025(6) 0.0032(6) 0.0051(6)
N2 0.0304(7) 0.0276(7) 0.0298(7) 0.0023(5) 0.0035(6) 0.0034(5)
N3 0.0212(6) 0.0273(7) 0.0308(7) 0.0027(5) 0.0032(5) 0.0017(5)
N4 0.0213(6) 0.0288(7) 0.0335(7) -0.0013(6) 0.0043(5) 0.0026(5)
N5 0.0262(7) 0.0274(7) 0.0324(7) -0.0004(6) 0.0087(6) -0.0008(5)
C1 0.0286(8) 0.0295(8) 0.0313(8) 0.0013(7) 0.0035(7) 0.0056(6)
C2 0.0302(8) 0.0380(9) 0.0337(9) 0.0035(7) -0.0013(7) 0.0064(7)
C3 0.0271(8) 0.0406(10) 0.0357(9) 0.0018(7) -0.0028(7) 0.0026(7)
C4 0.0262(8) 0.0341(9) 0.0375(9) 0.0020(7) 0.0006(7) -0.0004(7)
C5 0.0258(8) 0.0304(8) 0.0289(8) 0.0028(6) 0.0027(6) 0.0029(6)
C6 0.0248(7) 0.0288(8) 0.0295(8) 0.0010(6) 0.0038(6) 0.0044(6)
C7 0.0260(7) 0.0278(8) 0.0294(8) -0.0012(6) 0.0047(6) 0.0040(6)
C8 0.0304(8) 0.0237(7) 0.0284(8) -0.0007(6) 0.0019(6) 0.0014(6)
C9 0.0297(8) 0.0271(8) 0.0333(9) -0.0015(6) 0.0041(7) 0.0030(6)
C10 0.0386(9) 0.0315(9) 0.0319(9) -0.0002(7) 0.0082(7) -0.0006(7)
C11 0.0436(10) 0.0337(9) 0.0301(9) 0.0024(7) -0.0022(7) 0.0000(7)
C12 0.0321(8) 0.0294(8) 0.0361(9) 0.0017(7) -0.0031(7) 0.0005(7)
C13 0.0309(8) 0.0252(8) 0.0307(8) -0.0010(6) 0.0033(7) -0.0016(6)
C14 0.0323(8) 0.0278(8) 0.0291(8) 0.0004(6) 0.0059(7) 0.0046(6)
C15 0.0357(9) 0.0313(8) 0.0282(8) -0.0004(7) 0.0073(7) 0.0005(7)
C16 0.0390(9) 0.0357(9) 0.0325(9) 0.0011(7) 0.0034(7) 0.0003(7)
C17 0.0383(9) 0.0438(10) 0.0360(9) -0.0010(8) 0.0052(8) -0.0048(8)
C18 0.0507(11) 0.0418(10) 0.0338(9) 0.0050(8) 0.0097(8) -0.0100(9)
C19 0.0541(12) 0.0413(11) 0.0413(11) 0.0139(9) 0.0020(9) -0.0057(9)
C20 0.0409(10) 0.0388(10) 0.0380(10) 0.0087(8) 0.0015(8) -0.0016(8)
C21 0.0230(7) 0.0265(8) 0.0304(8) 0.0003(6) 0.0024(6) 0.0002(6)
C22 0.0237(8) 0.0330(8) 0.0379(9) 0.0031(7) 0.0041(7) 0.0048(6)
C23 0.0216(7) 0.0348(9) 0.0395(9) 0.0000(7) 0.0066(7) 0.0026(6)
C24 0.0248(7) 0.0275(8) 0.0323(8) -0.0001(6) 0.0060(6) -0.0011(6)
C25 0.0246(7) 0.0257(7) 0.0313(8) -0.0003(6) 0.0034(6) 0.0017(6)
C26 0.0219(7) 0.0243(7) 0.0315(8) -0.0016(6) 0.0030(6) 0.0005(6)
C27 0.0223(7) 0.0240(7) 0.0293(8) -0.0010(6) 0.0040(6) -0.0007(6)
C28 0.0250(7) 0.0231(7) 0.0326(8) 0.0008(6) 0.0036(6) 0.0007(6)
C29 0.0219(7) 0.0252(7) 0.0328(8) -0.0015(6) 0.0034(6) 0.0018(6)
C30 0.0261(7) 0.0287(8) 0.0312(8) -0.0013(6) 0.0082(6) 0.0002(6)
C31 0.0268(8) 0.0285(8) 0.0276(8) 0.0010(6) 0.0042(6) 0.0008(6)
C32 0.0223(7) 0.0247(7) 0.0291(8) -0.0022(6) 0.0021(6) 0.0011(6)
C33 0.0228(7) 0.0330(8) 0.0316(8) -0.0035(7) 0.0041(6) -0.0016(6)
C34 0.0323(9) 0.0334(9) 0.0404(10) -0.0061(7) 0.0062(7) -0.0063(7)
C35 0.0413(10) 0.0412(10) 0.0439(11) -0.0153(8) 0.0069(8) -0.0067(8)
C36 0.0380(10) 0.0545(12) 0.0309(9) -0.0115(8) 0.0051(8) -0.0064(8)
C37 0.0316(9) 0.0467(10) 0.0319(9) -0.0017(8) 0.0044(7) -0.0058(7)
C38 0.0245(7) 0.0346(9) 0.0313(8) -0.0018(7) 0.0025(6) -0.0031(6)
C39 0.0251(7) 0.0323(9) 0.0328(8) 0.0008(7) 0.0046(6) 0.0001(6)
C40 0.0329(9) 0.0337(9) 0.0390(9) 0.0055(7) 0.0055(7) -0.0012(7)
C41 0.0362(9) 0.0277(8) 0.0537(12) 0.0002(8) 0.0063(8) 0.0007(7)
C42 0.0340(9) 0.0323(9) 0.0469(11) -0.0066(8) 0.0077(8) 0.0045(7)
C43 0.0288(8) 0.0332(9) 0.0383(9) -0.0026(7) 0.0091(7) 0.0042(7)
C44 0.0223(7) 0.0275(8) 0.0354(9) 0.0010(6) 0.0050(6) 0.0012(6)
C45 0.0218(7) 0.0251(7) 0.0342(8) 0.0038(6) 0.0043(6) -0.0017(6)
C46 0.0262(8) 0.0297(8) 0.0354(9) 0.0031(7) 0.0064(7) -0.0009(6)
C47 0.0329(9) 0.0412(10) 0.0338(9) 0.0013(7) 0.0073(7) -0.0063(7)
C48 0.0299(9) 0.0502(11) 0.0364(10) 0.0067(8) -0.0004(7) -0.0054(8)
C49 0.0237(8) 0.0403(10) 0.0449(10) 0.0073(8) 0.0008(7) 0.0005(7)
C50 0.0218(7) 0.0276(8) 0.0406(9) 0.0035(7) 0.0043(7) -0.0010(6)
C51 0.0225(7) 0.0254(8) 0.0459(10) -0.0002(7) 0.0057(7) -0.0001(6)
C52 0.0286(8) 0.0342(9) 0.0588(12) -0.0028(8) 0.0101(8) 0.0058(7)
C53 0.0371(10) 0.0382(10) 0.0627(13) -0.0112(9) 0.0168(9) 0.0050(8)
C54 0.0387(10) 0.0439(11) 0.0503(11) -0.0158(9) 0.0125(9) -0.0035(8)
C55 0.0299(8) 0.0377(9) 0.0414(10) -0.0077(8) 0.0058(7) -0.0012(7)
C56 0.0225(7) 0.0259(8) 0.0409(9) -0.0028(7) 0.0078(7) -0.0002(6)

loop_
_atom_type_symbol
_atom_type_description
_atom_type_scat_dispersion_real
_atom_type_scat_dispersion_imag
_atom_type_scat_source
C C 0.0181 0.0091 'International Tables Vol C Tables 4.2.6.8 and 6.1.1.4'
H H 0.0000 0.0000 'International Tables Vol C Tables 4.2.6.8 and 6.1.1.4'
N N 0.0311 0.0180 'International Tables Vol C Tables 4.2.6.8 and 6.1.1.4'

loop_
_geom_angle_atom_site_label_1
_geom_angle_atom_site_label_2
_geom_angle_atom_site_label_3
_geom_angle
_geom_angle_site_symmetry_1
_geom_angle_site_symmetry_3
_geom_angle_publ_flag
C14 N1 C1 116.72(15) . . ?
C7 N2 C14 118.15(15) . . ?
C21 N3 C32 108.42(13) . . ?
C21 N3 C5 125.18(13) . . ?
C32 N3 C5 126.40(14) . . ?
C45 N4 C56 108.59(13) . . ?
C45 N4 C29 124.01(14) . . ?
C56 N4 C29 127.34(15) . . ?
C33 N5 C44 108.61(14) . . ?
C33 N5 C24 125.88(14) . . ?
C44 N5 C24 125.46(14) . . ?
N1 C1 C2 117.77(15) . . ?
N1 C1 C6 121.87(15) . . ?
C2 C1 C6 120.35(16) . . ?
C3 C2 C1 119.85(16) . . ?
C2 C3 C4 120.56(16) . . ?
C5 C4 C3 120.97(17) . . ?
C4 C5 N3 117.93(15) . . ?
C4 C5 C6 120.28(15) . . ?
N3 C5 C6 121.78(14) . . ?
C1 C6 C5 117.51(15) . . ?
C1 C6 C7 114.92(15) . . ?
C5 C6 C7 127.57(15) . . ?
N2 C7 C6 121.16(15) . . ?
N2 C7 C8 114.56(15) . . ?
C6 C7 C8 124.07(15) . . ?
C9 C8 C13 119.68(16) . . ?
C9 C8 C7 120.02(15) . . ?
C13 C8 C7 120.00(15) . . ?
C10 C9 C8 120.04(16) . . ?
C9 C10 C11 120.41(17) . . ?
C10 C11 C12 119.97(17) . . ?
C13 C12 C11 119.85(17) . . ?
C12 C13 C8 120.03(16) . . ?
N1 C14 N2 126.16(16) . . ?
N1 C14 C15 117.59(15) . . ?
N2 C14 C15 116.15(15) . . ?
C20 C15 C16 119.22(17) . . ?
C20 C15 C14 119.72(16) . . ?
C16 C15 C14 121.06(16) . . ?
C17 C16 C15 120.30(18) . . ?
C18 C17 C16 119.87(19) . . ?
C17 C18 C19 120.57(19) . . ?
C18 C19 C20 120.18(19) . . ?
C19 C20 C15 119.84(19) . . ?
N3 C21 C22 129.40(15) . . ?
N3 C21 C26 109.24(14) . . ?
C22 C21 C26 121.35(15) . . ?
C23 C22 C21 117.66(15) . . ?
C22 C23 C24 121.10(15) . . ?
C25 C24 C23 121.26(16) . . ?
C25 C24 N5 119.02(15) . . ?
C23 C24 N5 119.71(14) . . ?
C26 C25 C24 118.29(15) . . ?
C25 C26 C21 120.28(15) . . ?
C25 C26 C27 133.20(15) . . ?
C21 C26 C27 106.52(14) . . ?
C28 C27 C32 120.03(14) . . ?
C28 C27 C26 132.76(15) . . ?
C32 C27 C26 107.21(14) . . ?
C29 C28 C27 118.36(15) . . ?
C28 C29 C30 121.13(15) . . ?
C28 C29 N4 118.67(15) . . ?
C30 C29 N4 120.10(14) . . ?
C31 C30 C29 121.36(15) . . ?
C30 C31 C32 117.30(15) . . ?
C31 C32 N3 129.76(15) . . ?
C31 C32 C27 121.67(14) . . ?
N3 C32 C27 108.57(14) . . ?
N5 C33 C34 128.99(16) . . ?
N5 C33 C38 108.97(15) . . ?
C34 C33 C38 122.03(16) . . ?
C35 C34 C33 117.30(18) . . ?
C34 C35 C36 122.01(18) . . ?
C37 C36 C35 120.46(18) . . ?
C36 C37 C38 118.96(18) . . ?
C37 C38 C33 119.22(17) . . ?
C37 C38 C39 134.05(17) . . ?
C33 C38 C39 106.72(15) . . ?
C40 C39 C44 119.23(16) . . ?
C40 C39 C38 133.97(17) . . ?
C44 C39 C38 106.79(15) . . ?
C41 C40 C39 119.01(17) . . ?
C40 C41 C42 120.81(17) . . ?
C43 C42 C41 121.47(18) . . ?
C42 C43 C44 117.54(17) . . ?
N5 C44 C43 129.11(16) . . ?
N5 C44 C39 108.90(15) . . ?
C43 C44 C39 121.92(16) . . ?
N4 C45 C46 129.27(15) . . ?
N4 C45 C50 109.03(15) . . ?
C46 C45 C50 121.68(16) . . ?
C47 C46 C45 117.76(16) . . ?
C46 C47 C48 121.24(18) . . ?
C49 C48 C47 120.91(18) . . ?
C48 C49 C50 119.08(17) . . ?
C49 C50 C45 119.30(17) . . ?
C49 C50 C51 134.14(16) . . ?
C45 C50 C51 106.56(15) . . ?
C52 C51 C56 119.26(18) . . ?
C52 C51 C50 133.58(18) . . ?
C56 C51 C50 107.16(14) . . ?
C53 C52 C51 118.80(19) . . ?
C52 C53 C54 121.06(18) . . ?
C53 C54 C55 121.6(2) . . ?
C56 C55 C54 117.15(18) . . ?
C55 C56 N4 129.25(16) . . ?
C55 C56 C51 122.08(16) . . ?
N4 C56 C51 108.66(15) . . ?

loop_
_geom_bond_atom_site_label_1
_geom_bond_atom_site_label_2
_geom_bond_distance
_geom_bond_site_symmetry_2
_geom_bond_publ_flag
N1 C14 1.314(2) . ?
N1 C1 1.365(2) . ?
N2 C7 1.320(2) . ?
N2 C14 1.363(2) . ?
N3 C21 1.393(2) . ?
N3 C32 1.397(2) . ?
N3 C5 1.423(2) . ?
N4 C45 1.393(2) . ?
N4 C56 1.393(2) . ?
N4 C29 1.425(2) . ?
N5 C33 1.389(2) . ?
N5 C44 1.394(2) . ?
N5 C24 1.427(2) . ?
C1 C2 1.416(2) . ?
C1 C6 1.427(2) . ?
C2 C3 1.363(3) . ?
C3 C4 1.407(3) . ?
C4 C5 1.373(2) . ?
C5 C6 1.427(2) . ?
C6 C7 1.438(2) . ?
C7 C8 1.487(2) . ?
C8 C9 1.391(2) . ?
C8 C13 1.397(2) . ?
C9 C10 1.383(3) . ?
C10 C11 1.384(3) . ?
C11 C12 1.394(3) . ?
C12 C13 1.387(2) . ?
C14 C15 1.482(2) . ?
C15 C20 1.397(3) . ?
C15 C16 1.397(3) . ?
C16 C17 1.389(3) . ?
C17 C18 1.377(3) . ?
C18 C19 1.380(3) . ?
C19 C20 1.390(3) . ?
C21 C22 1.400(2) . ?
C21 C26 1.409(2) . ?
C22 C23 1.383(3) . ?
C23 C24 1.403(2) . ?
C24 C25 1.388(2) . ?
C25 C26 1.390(2) . ?
C26 C27 1.445(2) . ?
C27 C28 1.394(2) . ?
C27 C32 1.410(2) . ?
C28 C29 1.385(2) . ?
C29 C30 1.402(2) . ?
C30 C31 1.388(2) . ?
C31 C32 1.394(2) . ?
C33 C34 1.392(2) . ?
C33 C38 1.414(2) . ?
C34 C35 1.380(3) . ?
C35 C36 1.398(3) . ?
C36 C37 1.389(3) . ?
C37 C38 1.397(3) . ?
C38 C39 1.446(2) . ?
C39 C40 1.401(2) . ?
C39 C44 1.411(2) . ?
C40 C41 1.386(3) . ?
C41 C42 1.397(3) . ?
C42 C43 1.387(3) . ?
C43 C44 1.393(2) . ?
C45 C46 1.393(2) . ?
C45 C50 1.412(2) . ?
C46 C47 1.383(3) . ?
C47 C48 1.402(3) . ?
C48 C49 1.380(3) . ?
C49 C50 1.397(3) . ?
C50 C51 1.444(3) . ?
C51 C52 1.398(2) . ?
C51 C56 1.412(2) . ?
C52 C53 1.380(3) . ?
C53 C54 1.391(3) . ?
C54 C55 1.389(3) . ?
C55 C56 1.387(3) . ?
